data_1524009
loop_
_publ_author_name
'Baenziger, N.C.'

_publ_section_title
;
 The crystal structures of some thorium and uranium compounds
;
_journal_name_full 'Iowa State College Journal of Science'
_journal_page_first 126
_journal_page_last 128
_journal_volume 27
_journal_year 1952
_chemical_formula_sum 'Co3 Th7'
_space_group_IT_number 186
_symmetry_space_group_name_Hall 'P 6c -2c'
_symmetry_space_group_name_H-M 'P 63 m c'
_cell_angle_alpha 90
_cell_angle_beta 90
_cell_angle_gamma 120
_cell_formula_units_Z 2
_cell_length_a 9.83
_cell_length_b 9.83
_cell_length_c 6.17
_cell_volume 516.325
_citation_journal_id_ASTM ISCJAF
_cod_data_source_file Baenziger_ISCJAF_1952_1247.cif
_cod_data_source_block Co3Th7
_cod_original_cell_volume 516.3246
_cod_database_code 1524009

loop_
_symmetry_equiv_pos_as_xyz
x,y,z
x-y,x,z+1/2
-y,x-y,z
-x,-y,z+1/2
-x+y,-x,z
y,-x+y,z+1/2
y,x,z+1/2
-x+y,y,z
-x,-x+y,z+1/2
-y,-x,z
x-y,-y,z+1/2
x,x-y,z

loop_
_atom_site_label
_atom_site_type_symbol
_atom_site_fract_x
_atom_site_fract_y
_atom_site_fract_z
_atom_site_occupancy
_atom_site_U_iso_or_equiv
Th2 Th 0.126 0.874 0.25 1 0.0
Th3 Th 0.544 0.456 0.03 1 0.0
Co1 Co 0.815 0.185 0.31 1 0.0
Th1 Th 0.3333 0.6667 0.06 1 0.0
